data_4024048
loop_
_publ_author_name
'John F. Tannaci'
'Masahiro Noji'
'Jennifer McBee'
'T. Don Tilley'

_publ_section_title
;
 9,10-Dichlorooctafluoroanthracene as a Building Block for
 n-Type Organic Semiconductors
;
_journal_name_full 'Journal of Organic Chemistry'
_journal_page_first 5567
_journal_page_last 5573
_journal_paper_doi 10.1021/jo070404a
_journal_volume 72
_journal_year 2007
_chemical_formula_moiety 'C15 F8 O4'
_chemical_formula_sum 'C15 F8 O4'
_chemical_formula_weight 396.15
_chemical_name_systematic
; 
 ? 
;
_space_group_IT_number 14
_symmetry_cell_setting monoclinic
_symmetry_space_group_name_Hall '-P 2yab'
_symmetry_space_group_name_H-M 'P 1 21/a 1'
_atom_sites_solution_primary direct
_atom_sites_solution_secondary difmap
_audit_creation_method SHELXL-97
_cell_angle_alpha 90.000(5)
_cell_angle_beta 98.873(5)
_cell_angle_gamma 90.000(5)
_cell_formula_units_Z 4
_cell_length_a 9.765(5)
_cell_length_b 11.955(5)
_cell_length_c 11.725(5)
_cell_measurement_reflns_used 2667
_cell_measurement_temperature 193(2)
_cell_measurement_theta_max 23.25
_cell_measurement_theta_min 2.32
_cell_volume 1352.4(11)
_computing_cell_refinement 'Saint v7.06, Bruker 2004'
_computing_data_collection 'Apex2-v1.0.27, Bruker 2004'
_computing_data_reduction 'Saint v7.06, Bruker 2004'
_computing_molecular_graphics 'ShelXTL-XP, Bruker 2004'
_computing_structure_refinement 'SHELXL-97 (Sheldrick, 1997)'
_computing_structure_solution 'SHELXS-97 (Sheldrick, 1990)'
_diffrn_ambient_temperature 193(2)
_diffrn_measured_fraction_theta_full 0.998
_diffrn_measured_fraction_theta_max 0.998
_diffrn_measurement_device_type 'Bruker Platinum 200'
_diffrn_measurement_method \w/2\q-scans
_diffrn_radiation_monochromator graphite
_diffrn_radiation_source 'fine-focus sealed tube'
_diffrn_radiation_type MoK\a
_diffrn_radiation_wavelength 0.71069
_diffrn_reflns_av_R_equivalents 0.0285
_diffrn_reflns_av_sigmaI/netI 0.0286
_diffrn_reflns_limit_h_max 10
_diffrn_reflns_limit_h_min -10
_diffrn_reflns_limit_k_max 13
_diffrn_reflns_limit_k_min -10
_diffrn_reflns_limit_l_max 13
_diffrn_reflns_limit_l_min -12
_diffrn_reflns_number 5881
_diffrn_reflns_theta_full 23.24
_diffrn_reflns_theta_max 23.24
_diffrn_reflns_theta_min 2.45
_diffrn_standards_decay_% 0
_diffrn_standards_interval_count 0
_diffrn_standards_interval_time 0
_diffrn_standards_number 0
_exptl_absorpt_coefficient_mu 0.211
_exptl_absorpt_correction_T_max .985
_exptl_absorpt_correction_T_min .960
_exptl_absorpt_correction_type multi-scan
_exptl_absorpt_process_details 'sadabs, 2004'
_exptl_crystal_colour colorless
_exptl_crystal_density_diffrn 1.946
_exptl_crystal_density_method 'not measured'
_exptl_crystal_description block
_exptl_crystal_F_000 776
_exptl_crystal_size_max .20
_exptl_crystal_size_mid .17
_exptl_crystal_size_min .08
_refine_diff_density_max 0.231
_refine_diff_density_min -0.206
_refine_diff_density_rms 0.043
_refine_ls_extinction_method none
_refine_ls_goodness_of_fit_ref 0.959
_refine_ls_matrix_type full
_refine_ls_number_parameters 244
_refine_ls_number_reflns 1939
_refine_ls_number_restraints 0
_refine_ls_restrained_S_all 0.959
_refine_ls_R_factor_all 0.0366
_refine_ls_R_factor_gt 0.0283
_refine_ls_shift/su_max 0.000
_refine_ls_shift/su_mean 0.000
_refine_ls_structure_factor_coef Fsqd
_refine_ls_weighting_details 'calc w=1/[\s^2^(Fo^2^)+(0.0467P)^2^+0.0000P] where P=(Fo^2^+2Fc^2^)/3'
_refine_ls_weighting_scheme calc
_refine_ls_wR_factor_gt 0.0689
_refine_ls_wR_factor_ref 0.0708
_reflns_number_gt 1541
_reflns_number_total 1939
_reflns_threshold_expression >2sigma(I)
_cod_data_source_file jo070404asi20070227_031245.cif
_cod_data_source_block DILAC9
_cod_depositor_comments
;
The following automatic conversions were performed:
'_symmetry_cell_setting' value 'Monoclinic' changed to 'monoclinic'
according to '/home/saulius/struct/CIF-dictionaries/cif_core.dic'
dictionary named 'cif_core.dic' version 2.4.1 from 2010-06-29.

Automatic conversion script
Id: cif_fix_enum 1527 2010-12-29 10:47:43Z saulius 
;
_cod_original_sg_symbol_H-M 'P 21/a'
_cod_database_code 4024048

loop_
_symmetry_equiv_pos_as_xyz
'x, y, z'
'-x+1/2, y+1/2, -z'
'-x, -y, -z'
'x-1/2, -y-1/2, z'

loop_
_atom_site_label
_atom_site_type_symbol
_atom_site_fract_x
_atom_site_fract_y
_atom_site_fract_z
_atom_site_U_iso_or_equiv
_atom_site_adp_type
_atom_site_occupancy
_atom_site_symmetry_multiplicity
_atom_site_calc_flag
_atom_site_refinement_flags
_atom_site_disorder_assembly
_atom_site_disorder_group
F001 F 0.62939(10) 0.06377(9) 0.08417(9) 0.0419(3) Uani 1 1 d . . .
F002 F 1.16080(10) -0.07805(9) 0.06466(9) 0.0443(3) Uani 1 1 d . . .
F003 F 0.36165(10) 0.09933(9) 0.11030(9) 0.0463(3) Uani 1 1 d . . .
F004 F 1.10344(11) -0.29334(9) 0.11134(9) 0.0474(3) Uani 1 1 d . . .
F005 F 0.91529(12) -0.34249(8) 0.24753(9) 0.0488(3) Uani 1 1 d . . .
F006 F 0.78428(11) -0.17701(8) 0.34903(9) 0.0453(3) Uani 1 1 d . . .
O010 O 0.89694(12) 0.07626(10) 0.41940(11) 0.0385(3) Uani 1 1 d . . .
F008 F 0.29103(10) 0.13336(10) 0.32067(10) 0.0483(3) Uani 1 1 d . . .
F007 F 0.48539(11) 0.13381(10) 0.51038(9) 0.0501(3) Uani 1 1 d . . .
O009 O 1.06350(13) 0.16540(11) 0.11393(12) 0.0413(3) Uani 1 1 d . . .
O011 O 0.91205(12) 0.15011(9) 0.23978(11) 0.0354(3) Uani 1 1 d . . .
O012 O 0.80467(15) 0.09993(12) 0.58234(13) 0.0531(4) Uani 1 1 d . . .
C013 C 0.69518(18) 0.07984(13) 0.28614(16) 0.0290(4) Uani 1 1 d . . .
C014 C 0.59649(18) 0.07899(14) 0.18928(16) 0.0312(4) Uani 1 1 d . . .
C015 C 0.42420(18) 0.11407(15) 0.31066(17) 0.0345(5) Uani 1 1 d . . .
C016 C 1.00279(18) 0.10612(16) 0.17028(17) 0.0335(4) Uani 1 1 d . . .
C017 C 1.06756(18) -0.10002(15) 0.13342(16) 0.0325(5) Uani 1 1 d . . .
C018 C 0.90395(17) -0.04234(14) 0.25450(15) 0.0294(4) Uani 1 1 d . . .
C019 C 0.5235(2) 0.11533(15) 0.40698(16) 0.0353(5) Uani 1 1 d . . .
C020 C 1.03892(18) -0.20959(15) 0.15723(15) 0.0339(5) Uani 1 1 d . . .
C021 C 0.66040(18) 0.09727(14) 0.39444(16) 0.0317(4) Uani 1 1 d . . .
C022 C 0.99795(17) -0.01623(14) 0.18182(15) 0.0294(4) Uani 1 1 d . . .
C023 C 0.45974(18) 0.09692(14) 0.20226(16) 0.0329(5) Uani 1 1 d . . .
C024 C 0.84997(18) 0.06436(14) 0.29860(16) 0.0318(4) Uani 1 1 d . . .
C025 C 0.87527(18) -0.15148(15) 0.27891(15) 0.0324(4) Uani 1 1 d . . .
C026 C 0.94323(18) -0.23530(14) 0.22852(15) 0.0351(5) Uani 1 1 d . . .
C027 C 0.7879(2) 0.09339(15) 0.47985(17) 0.0379(5) Uani 1 1 d . . .

loop_
_atom_site_aniso_label
_atom_site_aniso_U_11
_atom_site_aniso_U_22
_atom_site_aniso_U_33
_atom_site_aniso_U_23
_atom_site_aniso_U_13
_atom_site_aniso_U_12
F001 0.0393(6) 0.0542(7) 0.0326(7) -0.0057(5) 0.0070(5) 0.0030(5)
F002 0.0361(6) 0.0518(7) 0.0479(7) -0.0050(5) 0.0154(6) -0.0017(5)
F003 0.0318(6) 0.0610(8) 0.0439(7) -0.0034(6) -0.0011(5) 0.0005(5)
F004 0.0530(7) 0.0410(7) 0.0489(7) -0.0088(5) 0.0105(5) 0.0147(5)
F005 0.0688(8) 0.0265(6) 0.0531(8) 0.0015(5) 0.0159(6) 0.0022(5)
F006 0.0545(7) 0.0365(6) 0.0498(7) 0.0033(5) 0.0236(6) -0.0021(5)
O010 0.0345(7) 0.0413(8) 0.0378(8) -0.0078(6) -0.0004(6) 0.0064(6)
F008 0.0316(6) 0.0587(7) 0.0570(8) 0.0046(6) 0.0143(5) 0.0036(5)
F007 0.0528(7) 0.0626(8) 0.0384(7) 0.0021(6) 0.0180(6) 0.0101(6)
O009 0.0346(7) 0.0389(8) 0.0503(9) 0.0051(7) 0.0065(7) -0.0067(6)
O011 0.0328(7) 0.0262(7) 0.0482(8) -0.0018(6) 0.0094(6) -0.0015(6)
O012 0.0564(9) 0.0646(10) 0.0362(9) -0.0079(7) 0.0004(7) 0.0180(7)
C013 0.0306(10) 0.0219(9) 0.0346(11) 0.0013(8) 0.0055(9) 0.0019(7)
C014 0.0379(11) 0.0260(10) 0.0311(11) -0.0014(8) 0.0095(9) -0.0007(8)
C015 0.0279(10) 0.0307(10) 0.0466(13) 0.0049(9) 0.0107(10) 0.0016(8)
C016 0.0254(10) 0.0364(11) 0.0370(11) -0.0001(9) -0.0003(9) -0.0023(8)
C017 0.0250(10) 0.0436(12) 0.0289(11) -0.0019(9) 0.0047(9) 0.0002(8)
C018 0.0271(9) 0.0288(10) 0.0309(11) -0.0009(8) -0.0006(8) 0.0027(8)
C019 0.0443(11) 0.0327(11) 0.0317(12) 0.0027(8) 0.0150(10) 0.0037(9)
C020 0.0364(10) 0.0329(11) 0.0314(11) -0.0068(9) 0.0023(9) 0.0094(9)
C021 0.0373(11) 0.0255(10) 0.0322(11) 0.0018(8) 0.0053(9) 0.0025(8)
C022 0.0257(9) 0.0312(10) 0.0301(10) 0.0005(8) 0.0002(8) -0.0010(8)
C023 0.0291(10) 0.0299(11) 0.0382(12) 0.0013(8) 0.0010(9) -0.0013(8)
C024 0.0329(10) 0.0309(10) 0.0315(11) -0.0010(8) 0.0048(9) 0.0007(8)
C025 0.0342(10) 0.0337(11) 0.0298(11) 0.0018(9) 0.0061(9) -0.0002(8)
C026 0.0422(11) 0.0252(11) 0.0366(12) 0.0007(9) 0.0012(9) 0.0017(9)
C027 0.0448(12) 0.0340(11) 0.0344(14) -0.0027(9) 0.0042(10) 0.0084(9)

loop_
_atom_type_symbol
_atom_type_description
_atom_type_scat_dispersion_real
_atom_type_scat_dispersion_imag
_atom_type_scat_source
C C 0.0033 0.0016 'International Tables Vol C Tables 4.2.6.8 and 6.1.1.4'
O O 0.0106 0.0060 'International Tables Vol C Tables 4.2.6.8 and 6.1.1.4'
F F 0.0171 0.0103 'International Tables Vol C Tables 4.2.6.8 and 6.1.1.4'

loop_
_geom_angle_atom_site_label_1
_geom_angle_atom_site_label_2
_geom_angle_atom_site_label_3
_geom_angle
_geom_angle_site_symmetry_1
_geom_angle_site_symmetry_3
_geom_angle_publ_flag
C027 O010 C024 111.62(13) . . ?
C016 O011 C024 111.59(14) . . ?
C014 C013 C021 121.46(17) . . ?
C014 C013 C024 130.19(17) . . ?
C021 C013 C024 108.35(16) . . ?
F001 C014 C013 121.85(16) . . ?
F001 C014 C023 119.81(16) . . ?
C013 C014 C023 118.32(17) . . ?
F008 C015 C019 119.82(17) . . ?
F008 C015 C023 119.28(16) . . ?
C019 C015 C023 120.86(17) . . ?
O009 C016 O011 121.07(17) . . ?
O009 C016 C022 132.11(18) . . ?
O011 C016 C022 106.78(16) . . ?
F002 C017 C020 119.31(16) . . ?
F002 C017 C022 122.10(16) . . ?
C020 C017 C022 118.59(17) . . ?
C025 C018 C022 121.30(16) . . ?
C025 C018 C024 129.88(16) . . ?
C022 C018 C024 108.80(15) . . ?
F007 C019 C015 119.18(17) . . ?
F007 C019 C021 121.95(17) . . ?
C015 C019 C021 118.87(17) . . ?
F004 C020 C017 120.46(17) . . ?
F004 C020 C026 118.75(17) . . ?
C017 C020 C026 120.80(16) . . ?
C013 C021 C019 120.00(17) . . ?
C013 C021 C027 108.59(17) . . ?
C019 C021 C027 131.40(18) . . ?
C017 C022 C018 120.38(16) . . ?
C017 C022 C016 131.23(17) . . ?
C018 C022 C016 108.39(16) . . ?
F003 C023 C015 119.42(16) . . ?
F003 C023 C014 120.10(17) . . ?
C015 C023 C014 120.47(17) . . ?
O011 C024 O010 108.28(13) . . ?
O011 C024 C018 104.28(14) . . ?
O010 C024 C018 110.50(14) . . ?
O011 C024 C013 111.13(14) . . ?
O010 C024 C013 104.36(14) . . ?
C018 C024 C013 118.08(15) . . ?
F006 C025 C018 121.44(16) . . ?
F006 C025 C026 120.39(16) . . ?
C018 C025 C026 118.17(17) . . ?
F005 C026 C020 119.28(16) . . ?
F005 C026 C025 119.97(17) . . ?
C020 C026 C025 120.74(17) . . ?
O012 C027 O010 122.01(17) . . ?
O012 C027 C021 130.92(19) . . ?
O010 C027 C021 107.04(16) . . ?

loop_
_geom_bond_atom_site_label_1
_geom_bond_atom_site_label_2
_geom_bond_distance
_geom_bond_site_symmetry_2
_geom_bond_publ_flag
F001 C014 1.333(2) . ?
F002 C017 1.332(2) . ?
F003 C023 1.328(2) . ?
F004 C020 1.339(2) . ?
F005 C026 1.336(2) . ?
F006 C025 1.336(2) . ?
O010 C027 1.383(2) . ?
O010 C024 1.427(2) . ?
F008 C015 1.344(2) . ?
F007 C019 1.340(2) . ?
O009 C016 1.188(2) . ?
O011 C016 1.396(2) . ?
O011 C024 1.422(2) . ?
O012 C027 1.190(2) . ?
C013 C014 1.372(3) . ?
C013 C021 1.380(3) . ?
C013 C024 1.507(3) . ?
C014 C023 1.384(3) . ?
C015 C019 1.370(3) . ?
C015 C023 1.383(3) . ?
C016 C022 1.470(3) . ?
C017 C020 1.377(3) . ?
C017 C022 1.381(2) . ?
C018 C025 1.374(3) . ?
C018 C022 1.381(2) . ?
C018 C024 1.502(2) . ?
C019 C021 1.384(3) . ?
C020 C026 1.381(3) . ?
C021 C027 1.473(3) . ?
C025 C026 1.384(2) . ?

loop_
_geom_torsion_atom_site_label_1
_geom_torsion_atom_site_label_2
_geom_torsion_atom_site_label_3
_geom_torsion_atom_site_label_4
_geom_torsion
_geom_torsion_site_symmetry_1
_geom_torsion_site_symmetry_2
_geom_torsion_site_symmetry_3
_geom_torsion_site_symmetry_4
_geom_torsion_publ_flag
C021 C013 C014 F001 179.05(14) . . . . ?
C024 C013 C014 F001 -0.6(3) . . . . ?
C021 C013 C014 C023 0.4(3) . . . . ?
C024 C013 C014 C023 -179.24(17) . . . . ?
C024 O011 C016 O009 179.47(16) . . . . ?
C024 O011 C016 C022 1.35(19) . . . . ?
F008 C015 C019 F007 1.3(3) . . . . ?
C023 C015 C019 F007 179.04(16) . . . . ?
F008 C015 C019 C021 -178.83(16) . . . . ?
C023 C015 C019 C021 -1.0(3) . . . . ?
F002 C017 C020 F004 -0.4(2) . . . . ?
C022 C017 C020 F004 179.51(15) . . . . ?
F002 C017 C020 C026 179.75(15) . . . . ?
C022 C017 C020 C026 -0.4(3) . . . . ?
C014 C013 C021 C019 -0.5(3) . . . . ?
C024 C013 C021 C019 179.21(16) . . . . ?
C014 C013 C021 C027 179.98(16) . . . . ?
C024 C013 C021 C027 -0.28(19) . . . . ?
F007 C019 C021 C013 -179.26(15) . . . . ?
C015 C019 C021 C013 0.8(3) . . . . ?
F007 C019 C021 C027 0.1(3) . . . . ?
C015 C019 C021 C027 -179.82(18) . . . . ?
F002 C017 C022 C018 -178.74(15) . . . . ?
C020 C017 C022 C018 1.4(3) . . . . ?
F002 C017 C022 C016 1.8(3) . . . . ?
C020 C017 C022 C016 -178.02(17) . . . . ?
C025 C018 C022 C017 -1.2(3) . . . . ?
C024 C018 C022 C017 177.18(15) . . . . ?
C025 C018 C022 C016 178.33(16) . . . . ?
C024 C018 C022 C016 -3.28(19) . . . . ?
O009 C016 C022 C017 2.9(4) . . . . ?
O011 C016 C022 C017 -179.23(17) . . . . ?
O009 C016 C022 C018 -176.53(19) . . . . ?
O011 C016 C022 C018 1.30(19) . . . . ?
F008 C015 C023 F003 -0.3(3) . . . . ?
C019 C015 C023 F003 -178.10(15) . . . . ?
F008 C015 C023 C014 178.77(16) . . . . ?
C019 C015 C023 C014 1.0(3) . . . . ?
F001 C014 C023 F003 -0.2(2) . . . . ?
C013 C014 C023 F003 178.42(15) . . . . ?
F001 C014 C023 C015 -179.29(15) . . . . ?
C013 C014 C023 C015 -0.6(3) . . . . ?
C016 O011 C024 O010 114.47(15) . . . . ?
C016 O011 C024 C018 -3.21(18) . . . . ?
C016 O011 C024 C013 -131.47(15) . . . . ?
C027 O010 C024 O011 120.34(15) . . . . ?
C027 O010 C024 C018 -126.03(15) . . . . ?
C027 O010 C024 C013 1.88(18) . . . . ?
C025 C018 C024 O011 -177.82(17) . . . . ?
C022 C018 C024 O011 3.98(18) . . . . ?
C025 C018 C024 O010 66.0(2) . . . . ?
C022 C018 C024 O010 -112.17(16) . . . . ?
C025 C018 C024 C013 -53.9(3) . . . . ?
C022 C018 C024 C013 127.86(17) . . . . ?
C014 C013 C024 O011 62.3(2) . . . . ?
C021 C013 C024 O011 -117.42(16) . . . . ?
C014 C013 C024 O010 178.79(17) . . . . ?
C021 C013 C024 O010 -0.92(18) . . . . ?
C014 C013 C024 C018 -58.1(3) . . . . ?
C021 C013 C024 C018 122.18(17) . . . . ?
C022 C018 C025 F006 -179.90(15) . . . . ?
C024 C018 C025 F006 2.1(3) . . . . ?
C022 C018 C025 C026 0.0(3) . . . . ?
C024 C018 C025 C026 -178.05(16) . . . . ?
F004 C020 C026 F005 -1.6(2) . . . . ?
C017 C020 C026 F005 178.32(16) . . . . ?
F004 C020 C026 C025 179.24(15) . . . . ?
C017 C020 C026 C025 -0.9(3) . . . . ?
F006 C025 C026 F005 1.7(3) . . . . ?
C018 C025 C026 F005 -178.12(15) . . . . ?
F006 C025 C026 C020 -179.07(15) . . . . ?
C018 C025 C026 C020 1.1(3) . . . . ?
C024 O010 C027 O012 176.31(17) . . . . ?
C024 O010 C027 C021 -2.09(19) . . . . ?
C013 C021 C027 O012 -176.8(2) . . . . ?
C019 C021 C027 O012 3.8(4) . . . . ?
C013 C021 C027 O010 1.4(2) . . . . ?
C019 C021 C027 O010 -177.98(18) . . . . ?

loop_
_cod_related_entry_id
_cod_related_entry_database
_cod_related_entry_code
1 ChemSpider 20573960
